data_7029649
loop_
_publ_author_name
'Hayes, Thomas R'
'Kasten, Benjamin B'
'Barnes, Charles L'
'Benny, Paul D'

_publ_section_title
;
 Rhenium and technetium bi- and tricarbonyl complexes in a new strategy
 for biomolecule incorporation using click chemistry.
;
_journal_issue 19
_journal_name_full 'Dalton transactions (Cambridge, England : 2003)'
_journal_page_first 6998
_journal_page_last 7001
_journal_paper_doi 10.1039/c4dt00684d
_journal_volume 43
_journal_year 2014
_chemical_formula_sum 'C27 H19 N O5 P Re'
_chemical_formula_weight 654.60
_space_group_IT_number 14
_symmetry_cell_setting monoclinic
_symmetry_Int_Tables_number 14
_symmetry_space_group_name_Hall '-P 2ybc'
_symmetry_space_group_name_H-M 'P 1 21/c 1'
_atom_sites_solution_hydrogens geom
_atom_sites_solution_primary direct
_atom_sites_solution_secondary difmap
_audit_creation_method SHELXL-97
_cell_angle_alpha 90.00
_cell_angle_beta 110.9850(10)
_cell_angle_gamma 90.00
_cell_formula_units_Z 4
_cell_length_a 9.9334(15)
_cell_length_b 29.643(4)
_cell_length_c 8.6911(13)
_cell_measurement_reflns_used 9974
_cell_measurement_temperature 173(2)
_cell_measurement_theta_max 27.5
_cell_measurement_theta_min 2.3
_cell_volume 2389.4(6)
_computing_cell_refinement 'APEX2 (Bruker AXS, 2008)'
_computing_data_collection 'APEX2 (Bruker AXS, 2008)'
_computing_data_reduction 'APEX2 (Bruker AXS, 2008)'
_computing_molecular_graphics 'X-SEED, Barbour, 2001'
_computing_publication_material 'CIFTAB (Sheldrick, 1997)'
_computing_structure_refinement 'SHELXL-97 (Sheldrick, 1997)'
_computing_structure_solution 'SHELXS-97 (Sheldrick, 1997)'
_diffrn_ambient_temperature 173(2)
_diffrn_measured_fraction_theta_full 0.998
_diffrn_measured_fraction_theta_max 0.998
_diffrn_measurement_device_type 'Bruker APEXII CCD area detector'
_diffrn_measurement_method 'omega scans'
_diffrn_radiation_monochromator graphite
_diffrn_radiation_type MoK\a
_diffrn_radiation_wavelength 0.71073
_diffrn_reflns_av_R_equivalents 0.0377
_diffrn_reflns_av_sigmaI/netI 0.0279
_diffrn_reflns_limit_h_max 12
_diffrn_reflns_limit_h_min -12
_diffrn_reflns_limit_k_max 38
_diffrn_reflns_limit_k_min -38
_diffrn_reflns_limit_l_max 11
_diffrn_reflns_limit_l_min -11
_diffrn_reflns_number 27882
_diffrn_reflns_theta_full 27.49
_diffrn_reflns_theta_max 27.49
_diffrn_reflns_theta_min 2.20
_diffrn_source 'fine-focus sealed tube'
_diffrn_standards_decay_% 0.0
_exptl_absorpt_coefficient_mu 5.192
_exptl_absorpt_correction_T_max 0.62
_exptl_absorpt_correction_T_min 0.38
_exptl_absorpt_correction_type multi-scan
_exptl_absorpt_process_details
;
 Data were corrected for decay and absorption using the program SADABS 
 (Sheldrick, G. M. (2003). SADABS. Version 2.10. University of
 G\"ottingen, Germany).
;
_exptl_crystal_colour Colourless
_exptl_crystal_density_diffrn 1.820
_exptl_crystal_density_method 'not measured'
_exptl_crystal_description Needle
_exptl_crystal_F_000 1272
_exptl_crystal_size_max 0.40
_exptl_crystal_size_mid 0.10
_exptl_crystal_size_min 0.10
_refine_diff_density_max 0.653
_refine_diff_density_min -0.568
_refine_diff_density_rms 0.088
_refine_ls_extinction_method none
_refine_ls_goodness_of_fit_ref 1.025
_refine_ls_hydrogen_treatment constr
_refine_ls_matrix_type full
_refine_ls_number_parameters 316
_refine_ls_number_reflns 5484
_refine_ls_number_restraints 0
_refine_ls_restrained_S_all 1.025
_refine_ls_R_factor_all 0.0242
_refine_ls_R_factor_gt 0.0199
_refine_ls_shift/su_max 0.001
_refine_ls_shift/su_mean 0.000
_refine_ls_structure_factor_coef Fsqd
_refine_ls_weighting_details 'calc w=1/[\s^2^(Fo^2^)+(0.0128P)^2^+1.9811P] where P=(Fo^2^+2Fc^2^)/3'
_refine_ls_weighting_scheme calc
_refine_ls_wR_factor_gt 0.0414
_refine_ls_wR_factor_ref 0.0429
_reflns_number_gt 4914
_reflns_number_total 5484
_reflns_threshold_expression >2sigma(I)
_cod_data_source_file c4dt00684d2.cif
_cod_data_source_block 2
_cod_depositor_comments
;Adding full bibliography for
 ./tmp-cod-update-bibliographies-12899/cifs/7029649.cif.
;
_cod_original_sg_symbol_H-M 'P 21/c'
_cod_database_code 7029649

loop_
_symmetry_equiv_pos_as_xyz
'x, y, z'
'-x, y+1/2, -z+1/2'
'-x, -y, -z'
'x, -y-1/2, z-1/2'

loop_
_atom_site_label
_atom_site_type_symbol
_atom_site_fract_x
_atom_site_fract_y
_atom_site_fract_z
_atom_site_U_iso_or_equiv
_atom_site_adp_type
_atom_site_occupancy
_atom_site_symmetry_multiplicity
_atom_site_calc_flag
_atom_site_refinement_flags
Re1 Re 0.574112(10) 0.080567(3) 0.708363(12) 0.01669(4) Uani 1 1 d .
P1 P 0.40469(7) 0.12455(2) 0.80450(8) 0.01615(13) Uani 1 1 d .
O1 O 0.66363(19) 0.14431(6) 0.6783(2) 0.0230(4) Uani 1 1 d .
O2 O 0.8428(2) 0.19349(7) 0.7895(3) 0.0353(5) Uani 1 1 d .
O3 O 0.3329(2) 0.07512(8) 0.3686(2) 0.0381(5) Uani 1 1 d .
O4 O 0.4786(2) -0.00968(7) 0.8080(3) 0.0332(5) Uani 1 1 d .
O5 O 0.7473(2) 0.02476(8) 0.5430(3) 0.0425(6) Uani 1 1 d .
N1 N 0.7451(2) 0.09396(7) 0.9466(2) 0.0171(4) Uani 1 1 d .
C1 C 0.7786(3) 0.06831(9) 1.0837(3) 0.0227(6) Uani 1 1 d .
H1 H 0.7319 0.0401 1.0780 0.027 Uiso 1 1 calc R
C2 C 0.8792(3) 0.08224(10) 1.2318(3) 0.0273(6) Uani 1 1 d .
H2 H 0.8998 0.0639 1.3270 0.033 Uiso 1 1 calc R
C3 C 0.9497(3) 0.12285(10) 1.2415(4) 0.0315(7) Uani 1 1 d .
H3 H 1.0186 0.1329 1.3430 0.038 Uiso 1 1 calc R
C4 C 0.9181(3) 0.14852(10) 1.1008(3) 0.0277(6) Uani 1 1 d .
H4 H 0.9659 0.1764 1.1035 0.033 Uiso 1 1 calc R
C5 C 0.8157(3) 0.13319(9) 0.9556(3) 0.0200(5) Uani 1 1 d .
C6 C 0.7740(3) 0.16006(9) 0.7973(3) 0.0225(6) Uani 1 1 d .
C7 C 0.4933(3) 0.15691(9) 0.9909(3) 0.0180(5) Uani 1 1 d .
C8 C 0.5233(3) 0.20264(9) 0.9783(3) 0.0248(6) Uani 1 1 d .
H8 H 0.4881 0.2171 0.8739 0.030 Uiso 1 1 calc R
C9 C 0.6043(3) 0.22697(10) 1.1173(4) 0.0349(7) Uani 1 1 d .
H9 H 0.6247 0.2579 1.1079 0.042 Uiso 1 1 calc R
C10 C 0.6552(3) 0.20591(11) 1.2697(4) 0.0347(7) Uani 1 1 d .
H10 H 0.7106 0.2225 1.3648 0.042 Uiso 1 1 calc R
C11 C 0.6257(3) 0.16065(11) 1.2840(3) 0.0311(7) Uani 1 1 d .
H11 H 0.6593 0.1465 1.3890 0.037 Uiso 1 1 calc R
C12 C 0.5472(3) 0.13603(10) 1.1450(3) 0.0237(6) Uani 1 1 d .
H12 H 0.5300 0.1048 1.1548 0.028 Uiso 1 1 calc R
C13 C 0.2902(3) 0.16543(9) 0.6580(3) 0.0192(5) Uani 1 1 d .
C14 C 0.3291(3) 0.18289(9) 0.5306(3) 0.0262(6) Uani 1 1 d .
H14 H 0.4160 0.1734 0.5182 0.031 Uiso 1 1 calc R
C15 C 0.2401(3) 0.21428(10) 0.4216(4) 0.0319(7) Uani 1 1 d .
H15 H 0.2670 0.2263 0.3354 0.038 Uiso 1 1 calc R
C16 C 0.1126(3) 0.22814(10) 0.4380(4) 0.0297(7) Uani 1 1 d .
H16 H 0.0523 0.2495 0.3633 0.036 Uiso 1 1 calc R
C17 C 0.0739(3) 0.21069(9) 0.5641(3) 0.0272(6) Uani 1 1 d .
H17 H -0.0135 0.2201 0.5755 0.033 Uiso 1 1 calc R
C18 C 0.1610(3) 0.17977(9) 0.6732(3) 0.0228(6) Uani 1 1 d .
H18 H 0.1334 0.1681 0.7592 0.027 Uiso 1 1 calc R
C19 C 0.2675(3) 0.08953(8) 0.8387(3) 0.0187(5) Uani 1 1 d .
C20 C 0.1889(3) 0.06128(9) 0.7097(3) 0.0223(6) Uani 1 1 d .
H20 H 0.2137 0.0594 0.6140 0.027 Uiso 1 1 calc R
C21 C 0.0752(3) 0.03604(10) 0.7193(3) 0.0249(6) Uani 1 1 d .
H21 H 0.0204 0.0177 0.6289 0.030 Uiso 1 1 calc R
C22 C 0.0410(3) 0.03740(10) 0.8601(3) 0.0251(6) Uani 1 1 d .
H22 H -0.0366 0.0198 0.8668 0.030 Uiso 1 1 calc R
C23 C 0.1193(3) 0.06430(10) 0.9903(3) 0.0262(6) Uani 1 1 d .
H23 H 0.0972 0.0646 1.0880 0.031 Uiso 1 1 calc R
C24 C 0.2313(3) 0.09115(9) 0.9796(3) 0.0237(6) Uani 1 1 d .
H24 H 0.2828 0.1105 1.0683 0.028 Uiso 1 1 calc R
C25 C 0.4237(3) 0.07717(9) 0.4965(3) 0.0237(6) Uani 1 1 d .
C26 C 0.5115(3) 0.02437(9) 0.7675(3) 0.0222(6) Uani 1 1 d .
C27 C 0.6913(3) 0.04623(10) 0.6120(3) 0.0261(6) Uani 1 1 d .

loop_
_atom_site_aniso_label
_atom_site_aniso_U_11
_atom_site_aniso_U_22
_atom_site_aniso_U_33
_atom_site_aniso_U_23
_atom_site_aniso_U_13
_atom_site_aniso_U_12
Re1 0.01593(6) 0.02002(6) 0.01368(5) -0.00133(4) 0.00476(4) -0.00159(4)
P1 0.0170(3) 0.0175(3) 0.0135(3) 0.0005(2) 0.0049(3) -0.0013(3)
O1 0.0218(10) 0.0258(10) 0.0189(9) 0.0049(8) 0.0044(8) -0.0045(8)
O2 0.0300(12) 0.0277(12) 0.0419(13) 0.0103(9) 0.0050(10) -0.0098(9)
O3 0.0319(12) 0.0573(15) 0.0176(10) -0.0029(10) -0.0001(9) -0.0044(11)
O4 0.0378(12) 0.0244(11) 0.0366(12) 0.0014(9) 0.0125(10) -0.0046(9)
O5 0.0247(11) 0.0617(16) 0.0413(13) -0.0264(12) 0.0121(10) 0.0010(11)
N1 0.0172(11) 0.0185(11) 0.0148(10) -0.0001(8) 0.0047(9) 0.0017(9)
C1 0.0241(14) 0.0214(14) 0.0220(14) 0.0011(11) 0.0077(11) 0.0002(11)
C2 0.0308(15) 0.0300(16) 0.0185(13) 0.0028(12) 0.0056(12) 0.0076(13)
C3 0.0285(16) 0.0321(17) 0.0234(15) -0.0055(12) -0.0037(12) 0.0035(13)
C4 0.0268(15) 0.0229(15) 0.0262(15) -0.0021(12) 0.0007(12) -0.0020(12)
C5 0.0178(13) 0.0186(13) 0.0218(13) 0.0025(10) 0.0050(11) 0.0026(10)
C6 0.0207(14) 0.0225(14) 0.0239(14) 0.0006(11) 0.0076(11) -0.0010(11)
C7 0.0167(13) 0.0214(14) 0.0161(12) -0.0030(10) 0.0062(10) 0.0009(10)
C8 0.0277(15) 0.0204(14) 0.0235(14) -0.0022(11) 0.0056(12) 0.0004(11)
C9 0.0353(18) 0.0255(16) 0.0370(18) -0.0106(13) 0.0045(14) -0.0032(13)
C10 0.0272(16) 0.046(2) 0.0259(15) -0.0183(14) 0.0036(13) 0.0022(14)
C11 0.0300(16) 0.0441(19) 0.0176(14) -0.0030(13) 0.0067(12) 0.0030(14)
C12 0.0239(14) 0.0276(15) 0.0199(13) -0.0009(11) 0.0084(11) 0.0003(12)
C13 0.0211(13) 0.0159(13) 0.0167(12) -0.0006(10) 0.0020(10) -0.0011(10)
C14 0.0258(15) 0.0243(15) 0.0278(15) 0.0065(12) 0.0088(12) -0.0003(12)
C15 0.0356(17) 0.0300(16) 0.0261(15) 0.0121(13) 0.0063(13) -0.0027(13)
C16 0.0299(16) 0.0247(15) 0.0269(15) 0.0046(12) 0.0009(13) 0.0015(12)
C17 0.0263(15) 0.0259(15) 0.0247(14) -0.0050(12) 0.0036(12) 0.0055(12)
C18 0.0256(14) 0.0225(14) 0.0181(13) -0.0013(11) 0.0051(11) 0.0019(11)
C19 0.0190(13) 0.0163(13) 0.0200(13) 0.0039(10) 0.0061(11) 0.0020(10)
C20 0.0225(14) 0.0255(14) 0.0199(13) -0.0017(11) 0.0089(11) -0.0002(11)
C21 0.0223(14) 0.0252(15) 0.0246(14) -0.0034(11) 0.0052(11) -0.0026(12)
C22 0.0198(14) 0.0273(15) 0.0265(14) 0.0042(12) 0.0064(11) -0.0042(11)
C23 0.0249(15) 0.0348(16) 0.0222(14) 0.0019(12) 0.0125(12) -0.0029(12)
C24 0.0251(14) 0.0261(15) 0.0200(13) -0.0012(11) 0.0079(11) -0.0022(11)
C25 0.0233(14) 0.0307(15) 0.0200(14) -0.0005(12) 0.0112(11) -0.0018(12)
C26 0.0200(14) 0.0260(15) 0.0171(13) -0.0038(11) 0.0025(11) 0.0008(11)
C27 0.0164(14) 0.0360(17) 0.0236(14) -0.0041(12) 0.0045(11) -0.0043(12)

loop_
_atom_type_symbol
_atom_type_description
_atom_type_scat_dispersion_real
_atom_type_scat_dispersion_imag
_atom_type_scat_source
C C 0.0033 0.0016 'International Tables Vol C Tables 4.2.6.8 and 6.1.1.4'
H H 0.0000 0.0000 'International Tables Vol C Tables 4.2.6.8 and 6.1.1.4'
N N 0.0061 0.0033 'International Tables Vol C Tables 4.2.6.8 and 6.1.1.4'
O O 0.0106 0.0060 'International Tables Vol C Tables 4.2.6.8 and 6.1.1.4'
P P 0.1023 0.0942 'International Tables Vol C Tables 4.2.6.8 and 6.1.1.4'
Re Re -1.0185 7.2310 'International Tables Vol C Tables 4.2.6.8 and 6.1.1.4'

loop_
_geom_angle_atom_site_label_1
_geom_angle_atom_site_label_2
_geom_angle_atom_site_label_3
_geom_angle
C26 Re1 C25 89.76(11)
C26 Re1 C27 87.84(11)
C25 Re1 C27 86.53(11)
C26 Re1 O1 171.84(9)
C25 Re1 O1 98.28(10)
C27 Re1 O1 94.03(10)
C26 Re1 N1 96.92(9)
C25 Re1 N1 172.57(10)
C27 Re1 N1 96.92(10)
O1 Re1 N1 74.98(7)
C26 Re1 P1 92.40(8)
C25 Re1 P1 87.83(8)
C27 Re1 P1 174.35(8)
O1 Re1 P1 86.52(5)
N1 Re1 P1 88.65(6)
C7 P1 C19 107.89(12)
C7 P1 C13 104.65(12)
C19 P1 C13 100.15(12)
C7 P1 Re1 113.89(8)
C19 P1 Re1 113.00(9)
C13 P1 Re1 116.00(9)
C6 O1 Re1 119.33(16)
C5 N1 C1 118.5(2)
C5 N1 Re1 114.99(16)
C1 N1 Re1 126.43(18)
N1 C1 C2 121.5(3)
N1 C1 H1 119.3
C2 C1 H1 119.3
C1 C2 C3 120.0(3)
C1 C2 H2 120.0
C3 C2 H2 120.0
C4 C3 C2 118.6(3)
C4 C3 H3 120.7
C2 C3 H3 120.7
C3 C4 C5 119.2(3)
C3 C4 H4 120.4
C5 C4 H4 120.4
N1 C5 C4 122.3(2)
N1 C5 C6 115.8(2)
C4 C5 C6 121.9(2)
O2 C6 O1 125.4(3)
O2 C6 C5 120.1(2)
O1 C6 C5 114.4(2)
C12 C7 C8 119.0(2)
C12 C7 P1 121.2(2)
C8 C7 P1 119.34(19)
C9 C8 C7 120.5(3)
C9 C8 H8 119.8
C7 C8 H8 119.8
C10 C9 C8 119.8(3)
C10 C9 H9 120.1
C8 C9 H9 120.1
C9 C10 C11 120.3(3)
C9 C10 H10 119.9
C11 C10 H10 119.9
C12 C11 C10 120.1(3)
C12 C11 H11 119.9
C10 C11 H11 119.9
C11 C12 C7 120.3(3)
C11 C12 H12 119.9
C7 C12 H12 119.9
C14 C13 C18 119.0(2)
C14 C13 P1 121.2(2)
C18 C13 P1 119.8(2)
C15 C14 C13 119.9(3)
C15 C14 H14 120.1
C13 C14 H14 120.1
C16 C15 C14 120.5(3)
C16 C15 H15 119.7
C14 C15 H15 119.7
C17 C16 C15 119.6(3)
C17 C16 H16 120.2
C15 C16 H16 120.2
C18 C17 C16 120.6(3)
C18 C17 H17 119.7
C16 C17 H17 119.7
C17 C18 C13 120.5(3)
C17 C18 H18 119.8
C13 C18 H18 119.8
C20 C19 C24 118.8(2)
C20 C19 P1 116.58(19)
C24 C19 P1 124.6(2)
C21 C20 C19 120.7(2)
C21 C20 H20 119.6
C19 C20 H20 119.6
C20 C21 C22 120.2(3)
C20 C21 H21 119.9
C22 C21 H21 119.9
C23 C22 C21 119.9(3)
C23 C22 H22 120.0
C21 C22 H22 120.0
C22 C23 C24 120.3(3)
C22 C23 H23 119.9
C24 C23 H23 119.9
C19 C24 C23 120.0(3)
C19 C24 H24 120.0
C23 C24 H24 120.0
O3 C25 Re1 180.0(3)
O4 C26 Re1 177.4(2)
O5 C27 Re1 173.0(2)

loop_
_geom_bond_atom_site_label_1
_geom_bond_atom_site_label_2
_geom_bond_distance
Re1 C26 1.912(3)
Re1 C25 1.914(3)
Re1 C27 1.947(3)
Re1 O1 2.1439(18)
Re1 N1 2.193(2)
Re1 P1 2.4975(7)
P1 C7 1.816(3)
P1 C19 1.820(3)
P1 C13 1.829(3)
O1 C6 1.295(3)
O2 C6 1.219(3)
O3 C25 1.155(3)
O4 C26 1.154(3)
O5 C27 1.145(3)
N1 C5 1.346(3)
N1 C1 1.351(3)
C1 C2 1.380(4)
C1 H1 0.9500
C2 C3 1.380(4)
C2 H2 0.9500
C3 C4 1.377(4)
C3 H3 0.9500
C4 C5 1.384(4)
C4 H4 0.9500
C5 C6 1.513(4)
C7 C12 1.397(4)
C7 C8 1.401(4)
C8 C9 1.390(4)
C8 H8 0.9500
C9 C10 1.385(4)
C9 H9 0.9500
C10 C11 1.388(4)
C10 H10 0.9500
C11 C12 1.387(4)
C11 H11 0.9500
C12 H12 0.9500
C13 C14 1.396(4)
C13 C18 1.402(4)
C14 C15 1.395(4)
C14 H14 0.9500
C15 C16 1.386(4)
C15 H15 0.9500
C16 C17 1.385(4)
C16 H16 0.9500
C17 C18 1.379(4)
C17 H17 0.9500
C18 H18 0.9500
C19 C20 1.394(4)
C19 C24 1.394(4)
C20 C21 1.382(4)
C20 H20 0.9500
C21 C22 1.383(4)
C21 H21 0.9500
C22 C23 1.375(4)
C22 H22 0.9500
C23 C24 1.398(4)
C23 H23 0.9500
C24 H24 0.9500

loop_
_geom_torsion_atom_site_label_1
_geom_torsion_atom_site_label_2
_geom_torsion_atom_site_label_3
_geom_torsion_atom_site_label_4
_geom_torsion
C26 Re1 P1 C7 109.44(12)
C25 Re1 P1 C7 -160.90(12)
C27 Re1 P1 C7 -158.3(9)
O1 Re1 P1 C7 -62.47(11)
N1 Re1 P1 C7 12.56(11)
C26 Re1 P1 C19 -14.14(12)
C25 Re1 P1 C19 75.53(12)
C27 Re1 P1 C19 78.2(9)
O1 Re1 P1 C19 173.96(10)
N1 Re1 P1 C19 -111.01(11)
C26 Re1 P1 C13 -128.98(12)
C25 Re1 P1 C13 -39.32(12)
C27 Re1 P1 C13 -36.7(9)
O1 Re1 P1 C13 59.11(10)
N1 Re1 P1 C13 134.14(11)
C26 Re1 O1 C6 11.0(7)
C25 Re1 O1 C6 -179.1(2)
C27 Re1 O1 C6 -92.1(2)
N1 Re1 O1 C6 4.02(18)
P1 Re1 O1 C6 93.56(19)
C26 Re1 N1 C5 -178.41(19)
C25 Re1 N1 C5 -24.4(8)
C27 Re1 N1 C5 92.94(19)
O1 Re1 N1 C5 0.61(17)
P1 Re1 N1 C5 -86.15(17)
C26 Re1 N1 C1 -2.6(2)
C25 Re1 N1 C1 151.4(7)
C27 Re1 N1 C1 -91.2(2)
O1 Re1 N1 C1 176.4(2)
P1 Re1 N1 C1 89.7(2)
C5 N1 C1 C2 2.1(4)
Re1 N1 C1 C2 -173.5(2)
N1 C1 C2 C3 -1.0(4)
C1 C2 C3 C4 -0.5(4)
C2 C3 C4 C5 0.9(4)
C1 N1 C5 C4 -1.7(4)
Re1 N1 C5 C4 174.4(2)
C1 N1 C5 C6 179.4(2)
Re1 N1 C5 C6 -4.4(3)
C3 C4 C5 N1 0.2(4)
C3 C4 C5 C6 179.0(3)
Re1 O1 C6 O2 172.6(2)
Re1 O1 C6 C5 -7.4(3)
N1 C5 C6 O2 -172.2(3)
C4 C5 C6 O2 8.9(4)
N1 C5 C6 O1 7.8(3)
C4 C5 C6 O1 -171.1(2)
C19 P1 C7 C12 50.6(2)
C13 P1 C7 C12 156.6(2)
Re1 P1 C7 C12 -75.7(2)
C19 P1 C7 C8 -137.0(2)
C13 P1 C7 C8 -31.0(2)
Re1 P1 C7 C8 96.7(2)
C12 C7 C8 C9 -0.6(4)
P1 C7 C8 C9 -173.2(2)
C7 C8 C9 C10 -0.3(4)
C8 C9 C10 C11 0.0(5)
C9 C10 C11 C12 1.2(5)
C10 C11 C12 C7 -2.1(4)
C8 C7 C12 C11 1.9(4)
P1 C7 C12 C11 174.2(2)
C7 P1 C13 C14 103.8(2)
C19 P1 C13 C14 -144.5(2)
Re1 P1 C13 C14 -22.6(2)
C7 P1 C13 C18 -76.0(2)
C19 P1 C13 C18 35.6(2)
Re1 P1 C13 C18 157.57(18)
C18 C13 C14 C15 0.4(4)
P1 C13 C14 C15 -179.5(2)
C13 C14 C15 C16 -0.4(4)
C14 C15 C16 C17 0.2(4)
C15 C16 C17 C18 0.1(4)
C16 C17 C18 C13 -0.1(4)
C14 C13 C18 C17 -0.1(4)
P1 C13 C18 C17 179.7(2)
C7 P1 C19 C20 -178.8(2)
C13 P1 C19 C20 72.1(2)
Re1 P1 C19 C20 -51.9(2)
C7 P1 C19 C24 5.1(3)
C13 P1 C19 C24 -104.1(2)
Re1 P1 C19 C24 131.9(2)
C24 C19 C20 C21 1.4(4)
P1 C19 C20 C21 -175.0(2)
C19 C20 C21 C22 -2.1(4)
C20 C21 C22 C23 0.6(4)
C21 C22 C23 C24 1.6(4)
C20 C19 C24 C23 0.8(4)
P1 C19 C24 C23 176.9(2)
C22 C23 C24 C19 -2.3(4)
C26 Re1 C25 O3 30(100)
C27 Re1 C25 O3 118(100)
O1 Re1 C25 O3 -148(100)
N1 Re1 C25 O3 -124(100)
P1 Re1 C25 O3 -62(100)
C25 Re1 C26 O4 164(5)
C27 Re1 C26 O4 77(5)
O1 Re1 C26 O4 -26(6)
N1 Re1 C26 O4 -20(5)
P1 Re1 C26 O4 -108(5)
C26 Re1 C27 O5 71(2)
C25 Re1 C27 O5 -19(2)
O1 Re1 C27 O5 -117(2)
N1 Re1 C27 O5 167(2)
P1 Re1 C27 O5 -22(3)
